data_4330568
loop_
_publ_author_name
'Sarath Wanniarachchi'
'Brendan J. Liddle'
'Brandon Kizer'
'Jeewantha S. Hewage'
'Sergey V. Lindeman'
'James R. Gardinier'

_publ_contact_author_name
;
;
_publ_section_title
;
 Syntheses and Electronic Properties of Rhodium(III) Complexes Bearing a
 Redox-Active Ligand
;
_journal_name_full 'Inorganic Chemistry'
_journal_page_first 10572
_journal_page_last 10580
_journal_paper_doi 10.1021/ic300772h
_journal_volume 51
_journal_year 2012
_chemical_formula_moiety 'C30 H26 Cl N7 Rh, 2(C H2 Cl2), C F3 O3 S, 0.88(C6 H14)'
_chemical_formula_sum 'C38.3 H42.37 Cl5 F3 N7 O3 Rh S'
_chemical_formula_weight 1018.00
_chemical_name_systematic
;
 ? 
;
_space_group_crystal_system monoclinic
_space_group_IT_number 14
_space_group_name_Hall '-P 2ybc'
_space_group_name_H-M_alt 'P 1 21/c 1'
_symmetry_space_group_name_Hall '-P 2ybc'
_symmetry_space_group_name_H-M 'P 1 21/c 1'
_atom_sites_solution_hydrogens geom
_atom_sites_solution_primary direct
_atom_sites_solution_secondary difmap
_audit_creation_date 2011-09-15
_audit_creation_method
;
  Olex2 1.1
  (compiled 2011.09.07 svn.r1971, GUI svn.r3853)
;
_cell_angle_alpha 90.00
_cell_angle_beta 105.548(3)
_cell_angle_gamma 90.00
_cell_formula_units_Z 4
_cell_length_a 14.9796(4)
_cell_length_b 32.8756(7)
_cell_length_c 9.1507(3)
_cell_measurement_reflns_used 12616
_cell_measurement_temperature 99.9
_cell_measurement_theta_max 73.7292
_cell_measurement_theta_min 3.3417
_cell_volume 4341.5(2)
_computing_cell_refinement
;
CrysAlisPro, Oxford Diffraction Ltd.,
Version 1.171.34.36 (release 02-08-2010 CrysAlis171 .NET)
(compiled Aug  2 2010,13:00:58)
;
_computing_data_collection
;
CrysAlisPro, Oxford Diffraction Ltd.,
Version 1.171.34.36 (release 02-08-2010 CrysAlis171 .NET)
(compiled Aug  2 2010,13:00:58)
;
_computing_data_reduction
;
CrysAlisPro, Oxford Diffraction Ltd.,
Version 1.171.34.36 (release 02-08-2010 CrysAlis171 .NET)
(compiled Aug  2 2010,13:00:58)
;
_computing_molecular_graphics
;
O. V. Dolomanov, L. J. Bourhis, R. J. Gildea, J. A. K. Howard and H. Puschmann,
OLEX2: a complete structure solution, refinement and analysis program.
J. Appl. Cryst. (2009). 42, 339-341.
;
_computing_publication_material
;
O. V. Dolomanov, L. J. Bourhis, R. J. Gildea, J. A. K. Howard and H. Puschmann,
OLEX2: a complete structure solution, refinement and analysis program.
J. Appl. Cryst. (2009). 42, 339-341.
;
_computing_structure_refinement
;
olex2.refine (L.J. Bourhis, O.V. Dolomanov, R.J. Gildea, J.A.K. Howard,
H. Puschmann, in preparation, 2011)
;
_computing_structure_solution 'SHELXS-97 (Sheldrick, 2008)'
_diffrn_ambient_temperature 100
_diffrn_detector_area_resol_mean 10.3756
_diffrn_measured_fraction_theta_full 0.995
_diffrn_measured_fraction_theta_max 0.970
_diffrn_measurement_details
;
  1 omega -126.00   17.00   1.0000    8.0000
omega____ theta____ kappa____ phi______ frames
    -      -40.1487    0.0000   60.0000 143

  2 omega  -80.00  -19.00   1.0000    8.0000
omega____ theta____ kappa____ phi______ frames
    -      -40.1487  125.0000  -30.0000 61

  3 omega   41.00   81.00   1.0000    8.0000
omega____ theta____ kappa____ phi______ frames
    -       40.1487 -125.0000  -90.0000 40

  4 omega   47.00   75.00   1.0000   70.0000
omega____ theta____ kappa____ phi______ frames
    -      107.0378  -45.0000    0.0000 28

  5 omega   39.00   76.00   1.0000   70.0000
omega____ theta____ kappa____ phi______ frames
    -      107.0378  -45.0000   90.0000 37

  6 omega   48.00  135.00   1.0000   70.0000
omega____ theta____ kappa____ phi______ frames
    -      107.0378  -77.0000  -90.0000 87

  7 omega   80.00  138.00   1.0000   70.0000
omega____ theta____ kappa____ phi______ frames
    -      107.0378   45.0000   60.0000 58

  8 omega   96.00  160.00   1.0000   70.0000
omega____ theta____ kappa____ phi______ frames
    -      107.0378  125.0000    0.0000 64

  9 omega   33.00   63.00   1.0000   70.0000
omega____ theta____ kappa____ phi______ frames
    -      107.0378  -45.0000  -90.0000 30

 10 omega   39.00   72.00   1.0000   70.0000
omega____ theta____ kappa____ phi______ frames
    -      107.0378  -45.0000  150.0000 33

 11 omega   33.00   64.00   1.0000   70.0000
omega____ theta____ kappa____ phi______ frames
    -      107.0378  -45.0000  -60.0000 31

 12 omega   37.00   76.00   1.0000   70.0000
omega____ theta____ kappa____ phi______ frames
    -      107.0378  -45.0000  120.0000 39

 13 omega   94.00  168.00   1.0000   70.0000
omega____ theta____ kappa____ phi______ frames
    -      107.0378  125.0000 -120.0000 74

 14 omega -119.00   -6.00   1.0000    8.0000
omega____ theta____ kappa____ phi______ frames
    -      -40.1487  -77.0000  -30.0000 113

 15 omega -119.00   -6.00   1.0000    8.0000
omega____ theta____ kappa____ phi______ frames
    -      -40.1487  -77.0000   60.0000 113

 16 omega -116.00  -14.00   1.0000    8.0000
omega____ theta____ kappa____ phi______ frames
    -      -40.1487  -37.0000 -150.0000 102

 17 omega   46.00   71.00   1.0000   70.0000
omega____ theta____ kappa____ phi______ frames
    -      107.0378   15.0000 -120.0000 25
;
_diffrn_measurement_device_type 'SuperNova, Dual, Cu at zero, Atlas'
_diffrn_measurement_method '\w scans'
_diffrn_orient_matrix_UB_11 -0.0231462000
_diffrn_orient_matrix_UB_12 -0.0409171000
_diffrn_orient_matrix_UB_13 0.0444164000
_diffrn_orient_matrix_UB_21 0.0569771000
_diffrn_orient_matrix_UB_22 0.0191920000
_diffrn_orient_matrix_UB_23 0.0970394000
_diffrn_orient_matrix_UB_31 -0.1634482000
_diffrn_orient_matrix_UB_32 0.0125009000
_diffrn_orient_matrix_UB_33 -0.0031041000
_diffrn_radiation_monochromator mirror
_diffrn_radiation_type 'Cu K\a'
_diffrn_radiation_wavelength 1.5418
_diffrn_reflns_av_R_equivalents 0.0728
_diffrn_reflns_av_unetI/netI 0.1184
_diffrn_reflns_limit_h_max 8
_diffrn_reflns_limit_h_min -11
_diffrn_reflns_limit_k_max 40
_diffrn_reflns_limit_k_min -40
_diffrn_reflns_limit_l_max 18
_diffrn_reflns_limit_l_min -18
_diffrn_reflns_number 23654
_diffrn_reflns_theta_full 72.00
_diffrn_reflns_theta_max 73.7292
_diffrn_reflns_theta_min 3.3417
_diffrn_source 'SuperNova (Cu) x-ray Source'
_exptl_absorpt_coefficient_mu 6.961
_exptl_absorpt_correction_T_max 0.879
_exptl_absorpt_correction_T_min 0.148
_exptl_absorpt_correction_type analytical
_exptl_absorpt_process_details
;
CrysAlisPro, Oxford Diffraction Ltd.,
Version 1.171.34.36 (release 02-08-2010 CrysAlis171 .NET)
(compiled Aug  2 2010,13:00:58)
Analytical numeric absorption correction using a multifaceted crystal
            model based on expressions derived by R.C. Clark & J.S. Reid.
(Clark, R. C. & Reid, J. S. (1995). Acta Cryst. A51, 887-897)
;
_exptl_crystal_colour black
_exptl_crystal_colour_primary black
_exptl_crystal_density_diffrn 1.557
_exptl_crystal_description plate
_exptl_crystal_F_000 2073
_exptl_crystal_size_max 0.4689
_exptl_crystal_size_mid 0.2479
_exptl_crystal_size_min 0.0202
_refine_diff_density_max 4.384
_refine_diff_density_min -1.504
_refine_diff_density_rms 0.200
_refine_ls_extinction_method none
_refine_ls_goodness_of_fit_ref 1.236
_refine_ls_hydrogen_treatment constr
_refine_ls_matrix_type full
_refine_ls_number_parameters 555
_refine_ls_number_reflns 8539
_refine_ls_number_restraints 181
_refine_ls_restrained_S_all 1.225
_refine_ls_R_factor_all 0.1414
_refine_ls_R_factor_gt 0.1329
_refine_ls_shift/su_max 0.001
_refine_ls_shift/su_mean 0.000
_refine_ls_structure_factor_coef Fsqd
_refine_ls_weighting_details 'calc w=1/[\s^2^(Fo^2^)+(0.0180P)^2^+143.4890P] where P=(Fo^2^+2Fc^2^)/3'
_refine_ls_weighting_scheme calc
_refine_ls_wR_factor_gt 0.2990
_refine_ls_wR_factor_ref 0.3025
_reflns_number_gt 7560
_reflns_number_total 8539
_reflns_threshold_expression >2sigma(I)
_cod_data_source_file ic300772h_si_003_11.cif
_cod_data_source_block 9_gard10u
_cod_original_cell_volume 4341.48(19)
_cod_original_formula_sum 'C38.30 H42.37 Cl5 F3 N7 O3 Rh S'
_cod_database_code 4330568
_chemical_oxdiff_formula 'C33 H30 N7 Cl4 Rh S O3 F3'
_reflns_odcompleteness_completeness 99.87
_reflns_odcompleteness_iscentric 1
_reflns_odcompleteness_theta 66.97

loop_
_space_group_symop_id
_space_group_symop_operation_xyz
1 'x, y, z'
2 '-x, y+1/2, -z+1/2'
3 '-x, -y, -z'
4 'x, -y-1/2, z-1/2'

loop_
_atom_site_label
_atom_site_type_symbol
_atom_site_fract_x
_atom_site_fract_y
_atom_site_fract_z
_atom_site_U_iso_or_equiv
_atom_site_adp_type
_atom_site_occupancy
_atom_site_symmetry_multiplicity
_atom_site_calc_flag
_atom_site_refinement_flags
_atom_site_disorder_assembly
_atom_site_disorder_group
Rh1 Rh 0.51889(7) 0.62881(2) 0.49616(11) 0.0232(2) Uani 1 1 d U . .
Cl1 Cl 0.4646(2) 0.68429(8) 0.3385(3) 0.0286(6) Uani 1 1 d U . .
N1 N 0.6487(6) 0.6516(3) 0.5505(12) 0.0224(18) Uani 1 1 d U . .
N11 N 0.4967(8) 0.6591(3) 0.6758(12) 0.027(2) Uani 1 1 d U . .
N12 N 0.5420(6) 0.6945(3) 0.7252(11) 0.0207(18) Uani 1 1 d U . .
N21 N 0.5467(6) 0.6002(3) 0.3177(11) 0.0216(17) Uani 1 1 d U . .
N22 N 0.6343(7) 0.5887(3) 0.3204(12) 0.0237(18) Uani 1 1 d U . .
N31 N 0.3909(6) 0.6008(3) 0.4445(12) 0.0234(18) Uani 1 1 d U . .
N32 N 0.5515(7) 0.5777(3) 0.6316(12) 0.0234(18) Uani 1 1 d U . .
C1 C 0.6645(9) 0.6917(4) 0.5890(15) 0.028(2) Uani 1 1 d U . .
C2 C 0.6088(9) 0.7135(4) 0.6647(15) 0.029(3) Uani 1 1 d U . .
C3 C 0.6220(11) 0.7559(4) 0.6907(16) 0.035(3) Uani 1 1 d U . .
H3 H 0.5840 0.7702 0.7416 0.043 Uiso 1 1 calc R . .
C4 C 0.6878(10) 0.7763(4) 0.6443(16) 0.034(3) Uani 1 1 d U . .
C5 C 0.7481(10) 0.7553(4) 0.5772(17) 0.037(3) Uani 1 1 d U . .
H5 H 0.7978 0.7691 0.5523 0.045 Uiso 1 1 calc R . .
C6 C 0.7340(9) 0.7141(4) 0.5477(15) 0.031(3) Uani 1 1 d U . .
H6 H 0.7731 0.7004 0.4974 0.037 Uiso 1 1 calc R . .
C7 C 0.6964(13) 0.8224(4) 0.6650(18) 0.047(4) Uani 1 1 d U . .
H7a H 0.7621 0.8300 0.6956 0.071 Uiso 1 1 calc R . .
H7b H 0.6669 0.8309 0.7436 0.071 Uiso 1 1 calc R . .
H7c H 0.6658 0.8358 0.5691 0.071 Uiso 1 1 calc R . .
C11 C 0.4451(10) 0.6499(4) 0.7657(15) 0.033(3) Uani 1 1 d U . .
H11 H 0.4078 0.6262 0.7573 0.040 Uiso 1 1 calc R . .
C12 C 0.4527(12) 0.6798(4) 0.8748(17) 0.042(4) Uani 1 1 d U . .
H12 H 0.4211 0.6812 0.9519 0.051 Uiso 1 1 calc R . .
C13 C 0.5149(10) 0.7068(4) 0.8479(15) 0.032(3) Uani 1 1 d U . .
H13 H 0.5361 0.7305 0.9059 0.038 Uiso 1 1 calc R . .
C21 C 0.4904(8) 0.5934(3) 0.1801(14) 0.023(2) Uani 1 1 d U . .
H21 H 0.4260 0.5992 0.1490 0.028 Uiso 1 1 calc R . .
C22 C 0.5417(9) 0.5763(4) 0.0898(15) 0.030(2) Uani 1 1 d U . .
H22 H 0.5193 0.5682 -0.0132 0.036 Uiso 1 1 calc R . .
C23 C 0.6325(9) 0.5735(4) 0.1801(15) 0.029(2) Uani 1 1 d U . .
H23 H 0.6838 0.5629 0.1500 0.035 Uiso 1 1 calc R . .
C31 C 0.7212(8) 0.6258(3) 0.5476(15) 0.026(2) Uani 1 1 d U . .
C32 C 0.7118(8) 0.5929(3) 0.4428(15) 0.026(2) Uani 1 1 d U . .
C33 C 0.7844(8) 0.5641(4) 0.4595(16) 0.030(2) Uani 1 1 d U . .
H33 H 0.7761 0.5420 0.3902 0.035 Uiso 1 1 calc R . .
C34 C 0.8652(9) 0.5667(4) 0.5701(19) 0.039(3) Uani 1 1 d U . .
C35 C 0.8764(9) 0.6007(4) 0.6686(18) 0.040(3) Uani 1 1 d U . .
H35 H 0.9333 0.6046 0.7438 0.048 Uiso 1 1 calc R . .
C36 C 0.8055(8) 0.6281(4) 0.6558(16) 0.032(3) Uani 1 1 d U . .
H36 H 0.8150 0.6500 0.7259 0.039 Uiso 1 1 calc R . .
C37 C 0.9421(10) 0.5354(5) 0.589(2) 0.057(5) Uani 1 1 d U . .
H37a H 0.9186 0.5115 0.5267 0.085 Uiso 1 1 calc R . .
H37b H 0.9634 0.5273 0.6960 0.085 Uiso 1 1 calc R . .
H37c H 0.9938 0.5473 0.5573 0.085 Uiso 1 1 calc R . .
C41 C 0.3923(8) 0.5623(4) 0.5041(14) 0.025(2) Uani 1 1 d U . .
C42 C 0.3135(9) 0.5392(4) 0.4672(16) 0.036(3) Uani 1 1 d U . .
H42 H 0.3138 0.5130 0.5111 0.044 Uiso 1 1 calc R . .
C43 C 0.2350(10) 0.5531(5) 0.3686(17) 0.041(3) Uani 1 1 d U . .
H43 H 0.1816 0.5363 0.3388 0.049 Uiso 1 1 calc R . .
C44 C 0.2337(9) 0.5920(5) 0.3124(17) 0.039(3) Uani 1 1 d U . .
H44 H 0.1785 0.6030 0.2476 0.046 Uiso 1 1 calc R . .
C45 C 0.3144(9) 0.6150(4) 0.3520(15) 0.034(3) Uani 1 1 d U . .
H45 H 0.3143 0.6415 0.3113 0.041 Uiso 1 1 calc R . .
C51 C 0.4787(9) 0.5509(3) 0.6086(14) 0.026(2) Uani 1 1 d U . .
C52 C 0.4927(8) 0.5144(4) 0.6899(14) 0.027(2) Uani 1 1 d U . .
H52 H 0.4442 0.4950 0.6751 0.032 Uiso 1 1 calc R . .
C53 C 0.5751(10) 0.5070(4) 0.7895(15) 0.032(3) Uani 1 1 d U . .
H53 H 0.5842 0.4820 0.8439 0.038 Uiso 1 1 calc R . .
C54 C 0.6481(9) 0.5353(4) 0.8146(14) 0.030(2) Uani 1 1 d U . .
H54 H 0.7064 0.5301 0.8845 0.035 Uiso 1 1 calc R . .
C55 C 0.6306(9) 0.5710(4) 0.7325(15) 0.030(2) Uani 1 1 d U . .
H55 H 0.6774 0.5913 0.7495 0.036 Uiso 1 1 calc R . .
Cl2 Cl 1.0239(3) 0.55154(15) 0.0627(5) 0.0573(11) Uani 1 1 d D . .
Cl3 Cl 0.8474(3) 0.58670(14) 0.0738(6) 0.0607(11) Uani 1 1 d D . .
C67 C 0.9189(13) 0.5452(7) 0.108(3) 0.095(9) Uani 1 1 d D . .
H67a H 0.8857 0.5219 0.0500 0.114 Uiso 1 1 calc R . .
H67b H 0.9323 0.5382 0.2174 0.114 Uiso 1 1 calc R . .
Cl3A Cl 0.3209(12) 0.7302(5) 0.5171(18) 0.087(5) Uani 0.401(14) 1 d PD A 1
Cl4A Cl 0.2131(18) 0.7979(6) 0.562(3) 0.128(9) Uani 0.401(14) 1 d PD A 1
C66A C 0.271(4) 0.7554(12) 0.643(4) 0.074(15) Uiso 0.401(14) 1 d PD A 1
H66a H 0.2272 0.7369 0.6744 0.089 Uiso 0.401(14) 1 calc PR A 1
H66b H 0.3197 0.7632 0.7352 0.089 Uiso 0.401(14) 1 calc PR A 1
Cl3B Cl 0.2480(7) 0.6996(3) 0.5340(13) 0.088(4) Uani 0.599(14) 1 d PD A 2
Cl4B Cl 0.2528(10) 0.7857(5) 0.494(3) 0.158(10) Uani 0.599(14) 1 d PD A 2
C66B C 0.313(2) 0.7444(8) 0.580(5) 0.091(14) Uiso 0.599(14) 1 d PD A 2
H66c H 0.3295 0.7484 0.6912 0.109 Uiso 0.599(14) 1 calc PR A 2
H66d H 0.3706 0.7418 0.5485 0.109 Uiso 0.599(14) 1 calc PR A 2
S1 S 0.2538(2) 0.54484(10) 0.8518(4) 0.0333(7) Uani 1 1 d . . .
F1 F 0.1204(6) 0.5978(3) 0.8103(13) 0.062(3) Uani 1 1 d . . .
F2 F 0.2192(9) 0.6091(3) 0.6836(13) 0.078(3) Uani 1 1 d . . .
F3 F 0.2544(9) 0.6213(3) 0.9192(15) 0.084(4) Uani 1 1 d . . .
O1 O 0.3462(8) 0.5489(4) 0.8526(13) 0.056(3) Uani 1 1 d . . .
O2 O 0.1996(9) 0.5211(3) 0.7303(14) 0.057(3) Uani 1 1 d . . .
O3 O 0.2364(10) 0.5359(4) 0.9955(14) 0.072(4) Uani 1 1 d . . .
C8 C 0.2072(10) 0.5960(4) 0.8151(18) 0.041(3) Uani 1 1 d . . .
C61 C 1.011(2) 0.6378(10) 0.417(3) 0.119(11) Uani 0.88(2) 1 d PU B 1
H61a H 1.0555 0.6176 0.4719 0.178 Uiso 0.88(2) 1 calc PR B 1
H61b H 1.0277 0.6460 0.3245 0.178 Uiso 0.88(2) 1 calc PR B 1
H61c H 0.9487 0.6258 0.3888 0.178 Uiso 0.88(2) 1 calc PR B 1
C62 C 1.012(2) 0.6760(10) 0.520(5) 0.117(11) Uani 0.88(2) 1 d PU B 1
H62a H 0.9682 0.6726 0.5831 0.141 Uiso 0.88(2) 1 calc PR B 1
H62b H 1.0751 0.6807 0.5879 0.141 Uiso 0.88(2) 1 calc PR B 1
C63 C 0.983(4) 0.7115(14) 0.408(6) 0.19(2) Uani 0.88(2) 1 d PU B 1
H63a H 0.9156 0.7107 0.3567 0.226 Uiso 0.88(2) 1 calc PR B 1
H63b H 1.0184 0.7120 0.3316 0.226 Uiso 0.88(2) 1 calc PR B 1
C64 C 1.009(3) 0.7493(12) 0.525(5) 0.148(15) Uani 0.88(2) 1 d PU B 1
H64a H 0.9733 0.7489 0.6016 0.178 Uiso 0.88(2) 1 calc PR B 1
H64b H 1.0762 0.7502 0.5764 0.178 Uiso 0.88(2) 1 calc PR B 1
C65 C 0.978(4) 0.7848(14) 0.409(6) 0.18(2) Uani 0.88(2) 1 d PU B 1
H65a H 0.9111 0.7837 0.3577 0.221 Uiso 0.88(2) 1 calc PR B 1
H65b H 1.0135 0.7848 0.3312 0.221 Uiso 0.88(2) 1 calc PR B 1
C66 C 1.007(3) 0.8271(11) 0.530(5) 0.161(18) Uani 0.88(2) 1 d PU B 1
H66e H 0.9821 0.8232 0.6179 0.242 Uiso 0.88(2) 1 calc PR B 1
H66f H 0.9796 0.8517 0.4752 0.242 Uiso 0.88(2) 1 calc PR B 1
H66g H 1.0742 0.8300 0.5641 0.242 Uiso 0.88(2) 1 calc PR B 1

loop_
_atom_site_aniso_label
_atom_site_aniso_U_11
_atom_site_aniso_U_22
_atom_site_aniso_U_33
_atom_site_aniso_U_23
_atom_site_aniso_U_13
_atom_site_aniso_U_12
Rh1 0.0285(5) 0.0147(4) 0.0287(4) -0.0004(3) 0.0119(3) 0.0001(3)
Cl1 0.0308(15) 0.0214(13) 0.0358(15) 0.0077(11) 0.0128(12) 0.0052(11)
N1 0.011(4) 0.021(4) 0.036(5) -0.007(4) 0.007(4) -0.005(3)
N11 0.048(6) 0.008(4) 0.030(5) -0.005(3) 0.019(4) -0.002(4)
N12 0.005(4) 0.025(4) 0.030(5) -0.008(4) 0.002(3) -0.002(3)
N21 0.018(4) 0.020(4) 0.027(4) -0.005(3) 0.006(3) -0.004(3)
N22 0.022(4) 0.019(5) 0.033(5) 0.000(4) 0.012(3) 0.000(4)
N31 0.015(4) 0.025(4) 0.033(5) -0.004(4) 0.010(3) -0.001(3)
N32 0.030(4) 0.010(4) 0.036(5) 0.000(3) 0.018(4) 0.000(3)
C1 0.030(6) 0.021(5) 0.038(7) -0.006(5) 0.017(5) 0.000(4)
C2 0.034(7) 0.023(5) 0.037(7) -0.005(5) 0.020(5) -0.002(4)
C3 0.057(9) 0.015(5) 0.044(8) -0.003(5) 0.029(7) 0.002(5)
C4 0.044(8) 0.017(5) 0.040(7) -0.003(5) 0.012(6) -0.003(5)
C5 0.039(8) 0.028(6) 0.050(8) -0.005(6) 0.021(6) -0.009(5)
C6 0.030(7) 0.024(5) 0.042(7) -0.007(5) 0.017(6) -0.005(5)
C7 0.076(12) 0.019(5) 0.052(9) -0.005(6) 0.025(8) -0.007(6)
C11 0.051(8) 0.018(5) 0.039(7) -0.002(5) 0.025(6) 0.000(5)
C12 0.073(11) 0.025(6) 0.045(8) -0.004(5) 0.044(8) -0.003(6)
C13 0.048(8) 0.021(6) 0.033(7) -0.009(5) 0.021(6) 0.001(5)
C21 0.019(5) 0.020(5) 0.031(5) -0.004(4) 0.008(4) -0.003(4)
C22 0.035(6) 0.027(6) 0.032(6) -0.008(5) 0.016(5) -0.007(5)
C23 0.034(6) 0.021(6) 0.038(6) -0.007(5) 0.020(5) -0.001(5)
C31 0.023(5) 0.016(5) 0.043(6) 0.000(4) 0.013(4) 0.000(4)
C32 0.025(5) 0.013(5) 0.042(6) -0.002(4) 0.011(4) 0.002(4)
C33 0.022(5) 0.024(6) 0.047(7) -0.003(5) 0.016(4) 0.000(4)
C34 0.018(6) 0.035(7) 0.064(9) -0.007(6) 0.013(5) 0.001(5)
C35 0.017(6) 0.047(8) 0.054(9) -0.013(6) 0.006(6) -0.001(5)
C36 0.024(5) 0.026(6) 0.052(8) -0.008(5) 0.017(5) -0.003(4)
C37 0.023(7) 0.058(10) 0.086(13) -0.022(9) 0.009(7) 0.013(6)
C41 0.023(5) 0.028(5) 0.031(6) -0.006(4) 0.018(4) -0.003(4)
C42 0.033(6) 0.036(7) 0.043(8) 0.001(5) 0.015(5) -0.010(5)
C43 0.025(6) 0.053(7) 0.043(8) -0.010(6) 0.006(5) -0.016(6)
C44 0.015(5) 0.054(7) 0.042(8) -0.006(6) 0.000(5) 0.002(5)
C45 0.031(6) 0.038(6) 0.033(7) -0.006(5) 0.007(5) 0.000(5)
C51 0.036(5) 0.015(5) 0.032(6) -0.003(4) 0.015(4) -0.001(4)
C52 0.022(5) 0.025(5) 0.037(7) -0.001(4) 0.015(5) -0.008(4)
C53 0.041(7) 0.020(6) 0.037(7) 0.002(5) 0.017(5) 0.004(5)
C54 0.026(6) 0.033(6) 0.026(6) 0.000(5) 0.002(5) 0.001(5)
C55 0.030(6) 0.022(5) 0.039(7) 0.001(5) 0.014(5) 0.003(4)
Cl2 0.0307(19) 0.079(3) 0.060(2) -0.002(2) 0.0078(18) -0.0059(18)
Cl3 0.048(2) 0.060(3) 0.079(3) -0.003(2) 0.025(2) -0.0023(19)
C67 0.048(12) 0.096(18) 0.16(3) 0.034(17) 0.059(15) 0.019(11)
Cl3A 0.103(12) 0.083(10) 0.080(10) 0.000(8) 0.034(9) 0.012(8)
Cl4A 0.113(18) 0.082(12) 0.16(2) -0.004(12) -0.015(15) 0.017(12)
Cl3B 0.079(7) 0.062(6) 0.118(9) -0.004(5) 0.015(6) 0.007(4)
Cl4B 0.088(10) 0.093(11) 0.29(3) 0.102(14) 0.046(12) 0.008(7)
S1 0.0332(17) 0.0302(16) 0.0382(17) 0.0026(13) 0.0123(14) 0.0077(13)
F1 0.039(5) 0.064(6) 0.088(8) 0.010(5) 0.027(5) 0.016(4)
F2 0.100(9) 0.062(7) 0.079(8) 0.034(6) 0.036(7) 0.013(6)
F3 0.105(9) 0.045(6) 0.104(9) -0.037(6) 0.031(8) -0.020(6)
O1 0.044(7) 0.063(8) 0.054(7) -0.006(6) 0.001(5) 0.015(6)
O2 0.065(8) 0.036(6) 0.073(8) -0.019(5) 0.020(7) -0.010(5)
O3 0.102(11) 0.070(9) 0.056(8) 0.024(7) 0.041(8) 0.038(8)
C8 0.038(8) 0.037(8) 0.048(9) 0.007(6) 0.011(7) -0.005(6)
C61 0.14(3) 0.135(18) 0.066(17) 0.002(15) 0.012(18) -0.07(2)
C62 0.065(18) 0.116(16) 0.17(3) -0.004(15) 0.04(2) -0.022(17)
C63 0.26(6) 0.135(18) 0.16(4) 0.010(18) 0.05(4) -0.04(3)
C64 0.16(4) 0.120(16) 0.17(4) 0.010(18) 0.05(3) 0.03(3)
C65 0.20(5) 0.139(19) 0.23(4) 0.04(2) 0.07(4) 0.06(3)
C66 0.21(5) 0.118(17) 0.18(4) 0.06(2) 0.10(3) 0.10(3)

loop_
_atom_type_symbol
_atom_type_description
_atom_type_scat_dispersion_real
_atom_type_scat_dispersion_imag
_atom_type_scat_source
C C 0.0181 0.0091 'International Tables Vol C Tables 4.2.6.8 and 6.1.1.4'
H H 0.0000 0.0000 'International Tables Vol C Tables 4.2.6.8 and 6.1.1.4'
Cl Cl 0.3639 0.7018 'International Tables Vol C Tables 4.2.6.8 and 6.1.1.4'
F F 0.0727 0.0534 'International Tables Vol C Tables 4.2.6.8 and 6.1.1.4'
N N 0.0311 0.0180 'International Tables Vol C Tables 4.2.6.8 and 6.1.1.4'
O O 0.0492 0.0322 'International Tables Vol C Tables 4.2.6.8 and 6.1.1.4'
Rh Rh 0.0927 3.6045 'International Tables Vol C Tables 4.2.6.8 and 6.1.1.4'
S S 0.3331 0.5567 'International Tables Vol C Tables 4.2.6.8 and 6.1.1.4'

loop_
_exptl_crystal_face_index_h
_exptl_crystal_face_index_k
_exptl_crystal_face_index_l
_exptl_crystal_face_perp_dist
_exptl_oxdiff_crystal_face_indexfrac_h
_exptl_oxdiff_crystal_face_indexfrac_k
_exptl_oxdiff_crystal_face_indexfrac_l
_exptl_oxdiff_crystal_face_x
_exptl_oxdiff_crystal_face_y
_exptl_oxdiff_crystal_face_z
0 -2 9 0.0199 0.0000 -2.0000 9.0000 0.4852 0.8332 -0.0546
0 2 -9 0.0003 -0.0000 2.0000 -9.0000 -0.4852 -0.8332 0.0546
0 -21 0 0.1176 0.0000 -21.0000 -0.0000 0.8579 -0.4040 -0.2644
0 21 0 0.1304 -0.0000 21.0000 0.0000 -0.8579 0.4040 0.2644
-6 0 2 0.2771 -6.0000 0.0000 2.0000 0.2289 -0.1484 0.9728
5 11 -2 0.3552 5.0000 11.0000 -2.0000 -0.6550 0.3030 -0.6711

loop_
_geom_angle_atom_site_label_1
_geom_angle_atom_site_label_2
_geom_angle_atom_site_label_3
_geom_angle
N1 Rh1 Cl1 90.9(3)
N1 Rh1 N11 88.5(4)
N1 Rh1 N21 88.7(4)
N1 Rh1 N31 175.3(4)
N1 Rh1 N32 95.6(4)
N11 Rh1 Cl1 90.7(3)
N11 Rh1 N31 93.5(4)
N11 Rh1 N32 88.7(4)
N21 Rh1 Cl1 88.7(3)
N21 Rh1 N11 177.2(4)
N21 Rh1 N31 89.3(4)
N21 Rh1 N32 92.3(4)
N31 Rh1 Cl1 93.4(3)
N31 Rh1 N32 80.3(4)
N32 Rh1 Cl1 173.5(3)
C1 N1 Rh1 120.7(8)
C1 N1 C31 120.8(10)
C31 N1 Rh1 118.5(7)
N12 N11 Rh1 121.0(7)
C11 N11 Rh1 130.6(8)
C11 N11 N12 108.4(10)
N11 N12 C2 126.1(10)
C13 N12 N11 107.3(10)
C13 N12 C2 126.5(10)
N22 N21 Rh1 121.4(7)
C21 N21 Rh1 128.8(8)
C21 N21 N22 109.5(9)
N21 N22 C23 107.9(10)
N21 N22 C32 125.6(10)
C23 N22 C32 126.5(10)
C41 N31 Rh1 113.9(8)
C45 N31 Rh1 125.9(9)
C45 N31 C41 119.9(11)
C51 N32 Rh1 112.3(8)
C55 N32 Rh1 125.7(8)
C55 N32 C51 122.0(10)
N1 C1 C2 122.0(11)
N1 C1 C6 121.7(11)
C6 C1 C2 116.2(11)
N12 C2 C1 122.7(11)
N12 C2 C3 116.8(11)
C1 C2 C3 120.5(11)
C2 C3 H3 119.5
C4 C3 C2 121.0(12)
C4 C3 H3 119.5
C3 C4 C5 120.2(12)
C3 C4 C7 119.9(13)
C5 C4 C7 120.0(13)
C4 C5 H5 120.5
C6 C5 C4 119.0(12)
C6 C5 H5 120.5
C1 C6 H6 118.5
C5 C6 C1 123.0(12)
C5 C6 H6 118.5
C4 C7 H7a 109.5
C4 C7 H7b 109.5
C4 C7 H7c 109.5
H7a C7 H7b 109.5
H7a C7 H7c 109.5
H7b C7 H7c 109.5
N11 C11 H11 125.0
N11 C11 C12 109.9(12)
C12 C11 H11 125.0
C11 C12 H12 127.4
C13 C12 C11 105.2(11)
C13 C12 H12 127.4
N12 C13 C12 109.2(11)
N12 C13 H13 125.4
C12 C13 H13 125.4
N21 C21 H21 125.7
N21 C21 C22 108.6(11)
C22 C21 H21 125.7
C21 C22 H22 126.8
C21 C22 C23 106.4(11)
C23 C22 H22 126.8
N22 C23 C22 107.6(11)
N22 C23 H23 126.2
C22 C23 H23 126.2
N1 C31 C32 122.7(11)
C36 C31 N1 121.6(11)
C36 C31 C32 115.4(11)
N22 C32 C31 121.9(10)
N22 C32 C33 118.2(11)
C33 C32 C31 119.9(12)
C32 C33 H33 118.6
C34 C33 C32 122.9(12)
C34 C33 H33 118.6
C33 C34 C35 117.0(12)
C33 C34 C37 122.7(13)
C35 C34 C37 120.3(13)
C34 C35 H35 119.8
C36 C35 C34 120.4(13)
C36 C35 H35 119.8
C31 C36 H36 117.9
C35 C36 C31 124.2(13)
C35 C36 H36 117.9
C34 C37 H37a 109.5
C34 C37 H37b 109.5
C34 C37 H37c 109.5
H37a C37 H37b 109.5
H37a C37 H37c 109.5
H37b C37 H37c 109.5
N31 C41 C51 114.8(10)
C42 C41 N31 119.6(12)
C42 C41 C51 125.5(12)
C41 C42 H42 119.6
C43 C42 C41 120.8(13)
C43 C42 H42 119.6
C42 C43 H43 120.4
C42 C43 C44 119.1(13)
C44 C43 H43 120.4
C43 C44 H44 120.6
C43 C44 C45 118.8(13)
C45 C44 H44 120.6
N31 C45 C44 121.7(13)
N31 C45 H45 119.2
C44 C45 H45 119.2
N32 C51 C41 118.0(10)
N32 C51 C52 118.0(11)
C52 C51 C41 124.0(11)
C51 C52 H52 120.1
C53 C52 C51 119.8(11)
C53 C52 H52 120.1
C52 C53 H53 119.3
C52 C53 C54 121.4(12)
C54 C53 H53 119.3
C53 C54 H54 121.7
C55 C54 C53 116.6(12)
C55 C54 H54 121.7
N32 C55 C54 122.1(12)
N32 C55 H55 119.0
C54 C55 H55 119.0
Cl2 C67 H67a 108.6
Cl2 C67 H67b 108.6
Cl3 C67 Cl2 114.9(12)
Cl3 C67 H67a 108.6
Cl3 C67 H67b 108.6
H67a C67 H67b 107.5
Cl3A C66A H66a 109.5
Cl3A C66A H66b 109.5
Cl4A C66A Cl3A 110.9(19)
Cl4A C66A H66a 109.5
Cl4A C66A H66b 109.5
H66a C66A H66b 108.1
Cl3B C66B H66c 109.2
Cl3B C66B H66d 109.2
Cl4B C66B Cl3B 111.9(17)
Cl4B C66B H66c 109.2
Cl4B C66B H66d 109.2
H66c C66B H66d 107.9
O1 S1 O2 114.5(7)
O1 S1 O3 116.1(8)
O1 S1 C8 104.2(7)
O2 S1 O3 113.4(9)
O2 S1 C8 104.6(7)
O3 S1 C8 101.8(7)
F1 C8 S1 112.6(10)
F1 C8 F2 109.4(13)
F1 C8 F3 109.5(14)
F2 C8 S1 109.2(11)
F3 C8 S1 110.2(11)
F3 C8 F2 105.7(13)
C61 C62 H62a 110.9
C61 C62 H62b 110.9
H62a C62 H62b 108.9
C63 C62 C61 104(3)
C63 C62 H62a 110.9
C63 C62 H62b 110.9
C62 C63 H63a 111.9
C62 C63 H63b 111.9
C62 C63 C64 100(4)
H63a C63 H63b 109.6
C64 C63 H63a 111.9
C64 C63 H63b 111.9
C63 C64 H64a 112.0
C63 C64 H64b 112.0
H64a C64 H64b 109.7
C65 C64 C63 99(4)
C65 C64 H64a 112.0
C65 C64 H64b 112.0
C64 C65 H65a 111.7
C64 C65 H65b 111.7
C64 C65 C66 101(4)
H65a C65 H65b 109.4
C66 C65 H65a 111.7
C66 C65 H65b 111.7

loop_
_geom_bond_atom_site_label_1
_geom_bond_atom_site_label_2
_geom_bond_distance
Rh1 Cl1 2.332(3)
Rh1 N1 2.017(9)
Rh1 N11 2.024(9)
Rh1 N21 2.022(9)
Rh1 N31 2.065(9)
Rh1 N32 2.067(9)
N1 C1 1.368(15)
N1 C31 1.385(14)
N11 N12 1.361(13)
N11 C11 1.307(16)
N12 C2 1.413(15)
N12 C13 1.353(15)
N21 N22 1.360(13)
N21 C21 1.333(15)
N22 C23 1.372(15)
N22 C32 1.387(16)
N31 C41 1.375(15)
N31 C45 1.313(16)
N32 C51 1.374(15)
N32 C55 1.311(16)
C2 C1 1.415(16)
C2 C3 1.419(16)
C3 H3 0.9500
C3 C4 1.350(19)
C4 C5 1.403(19)
C4 C7 1.527(17)
C5 H5 0.9500
C5 C6 1.385(17)
C6 C1 1.408(17)
C6 H6 0.9500
C7 H7a 0.9800
C7 H7b 0.9800
C7 H7c 0.9800
C11 H11 0.9500
C11 C12 1.385(18)
C12 H12 0.9500
C12 C13 1.355(19)
C13 H13 0.9500
C21 H21 0.9500
C21 C22 1.389(16)
C22 H22 0.9500
C22 C23 1.392(19)
C23 H23 0.9500
C32 C31 1.427(16)
C32 C33 1.419(16)
C33 H33 0.9500
C33 C34 1.356(19)
C34 C35 1.42(2)
C34 C37 1.519(18)
C35 H35 0.9500
C35 C36 1.371(18)
C36 C31 1.383(18)
C36 H36 0.9500
C37 H37a 0.9800
C37 H37b 0.9800
C37 H37c 0.9800
C41 C42 1.369(17)
C41 C51 1.438(18)
C42 H42 0.9500
C42 C43 1.36(2)
C43 H43 0.9500
C43 C44 1.38(2)
C44 H44 0.9500
C44 C45 1.387(18)
C45 H45 0.9500
C51 C52 1.396(17)
C52 H52 0.9500
C52 C53 1.346(18)
C53 H53 0.9500
C53 C54 1.408(18)
C54 H54 0.9500
C54 C55 1.378(17)
C55 H55 0.9500
Cl2 C67 1.744(17)
Cl3 C67 1.711(19)
C67 H67a 0.9900
C67 H67b 0.9900
Cl3A C66A 1.74(2)
Cl4A C66A 1.71(2)
C66A H66a 0.9900
C66A H66b 0.9900
Cl3B C66B 1.75(2)
Cl4B C66B 1.70(2)
C66B H66c 0.9900
C66B H66d 0.9900
S1 O1 1.390(12)
S1 O2 1.420(12)
S1 O3 1.438(12)
S1 C8 1.817(15)
F1 C8 1.291(17)
F2 C8 1.335(18)
F3 C8 1.319(18)
C61 H61a 0.9800
C61 H61b 0.9800
C61 H61c 0.9800
C61 C62 1.57(4)
C62 H62a 0.9900
C62 H62b 0.9900
C62 C63 1.54(5)
C63 H63a 0.9900
C63 H63b 0.9900
C63 C64 1.62(6)
C64 H64a 0.9900
C64 H64b 0.9900
C64 C65 1.57(5)
C65 H65a 0.9900
C65 H65b 0.9900
C65 C66 1.76(6)
C66 H66e 0.9800
C66 H66f 0.9800
C66 H66g 0.9800

loop_
_geom_torsion_atom_site_label_1
_geom_torsion_atom_site_label_2
_geom_torsion_atom_site_label_3
_geom_torsion_atom_site_label_4
_geom_torsion
Rh1 N1 C1 C2 32.1(17)
Rh1 N1 C1 C6 -144.2(11)
Rh1 N1 C31 C32 32.9(15)
Rh1 N1 C31 C36 -141.0(10)
Rh1 N11 N12 C2 -1.7(16)
Rh1 N11 N12 C13 -178.4(8)
Rh1 N11 C11 C12 179.2(10)
Rh1 N21 N22 C23 -174.9(7)
Rh1 N21 N22 C32 3.4(14)
Rh1 N21 C21 C22 174.2(8)
Rh1 N31 C41 C42 -174.3(9)
Rh1 N31 C41 C51 8.6(12)
Rh1 N31 C45 C44 173.3(10)
Rh1 N32 C51 C41 -3.0(13)
Rh1 N32 C51 C52 178.0(8)
Rh1 N32 C55 C54 -177.5(9)
Cl1 Rh1 N1 C1 46.3(9)
Cl1 Rh1 N1 C31 -133.5(9)
Cl1 Rh1 N11 N12 -61.5(9)
Cl1 Rh1 N11 C11 121.4(13)
Cl1 Rh1 N21 N22 119.2(8)
Cl1 Rh1 N21 C21 -53.4(10)
Cl1 Rh1 N31 C41 173.2(7)
Cl1 Rh1 N31 C45 -0.3(10)
Cl1 Rh1 N32 C51 15(3)
Cl1 Rh1 N32 C55 -163(2)
N1 Rh1 N11 N12 29.3(9)
N1 Rh1 N11 C11 -147.7(13)
N1 Rh1 N21 N22 28.3(8)
N1 Rh1 N21 C21 -144.3(10)
N1 Rh1 N31 C41 19(5)
N1 Rh1 N31 C45 -154(5)
N1 Rh1 N32 C51 -172.1(8)
N1 Rh1 N32 C55 9.8(10)
N11 Rh1 N1 C1 -44.3(10)
N11 Rh1 N1 C31 135.8(9)
N11 Rh1 N21 N22 43(9)
N11 Rh1 N21 C21 -130(8)
N11 Rh1 N31 C41 -96.0(8)
N11 Rh1 N31 C45 90.6(10)
N11 Rh1 N32 C51 99.6(8)
N11 Rh1 N32 C55 -78.6(10)
N11 N12 C2 C1 -26(2)
N11 N12 C2 C3 157.1(12)
N11 N12 C13 C12 -0.6(15)
N11 C11 C12 C13 -2.2(18)
N12 N11 C11 C12 1.9(16)
N12 C2 C1 N1 9(2)
N12 C2 C1 C6 -174.1(12)
N12 C2 C3 C4 176.4(13)
N21 Rh1 N1 C1 135.0(10)
N21 Rh1 N1 C31 -44.8(9)
N21 Rh1 N11 N12 15(9)
N21 Rh1 N11 C11 -162(8)
N21 Rh1 N31 C41 84.5(8)
N21 Rh1 N31 C45 -88.9(10)
N21 Rh1 N32 C51 -83.1(8)
N21 Rh1 N32 C55 98.7(10)
N21 N22 C23 C22 0.7(13)
N21 N22 C32 C31 -32.1(17)
N21 N22 C32 C33 150.0(11)
N21 C21 C22 C23 -0.4(14)
N22 N21 C21 C22 0.9(13)
N22 C32 C31 N1 11.3(19)
N22 C32 C31 C36 -174.5(11)
N22 C32 C33 C34 176.3(12)
N31 Rh1 N1 C1 -160(5)
N31 Rh1 N1 C31 21(5)
N31 Rh1 N11 N12 -154.9(9)
N31 Rh1 N11 C11 28.0(13)
N31 Rh1 N21 N22 -147.5(8)
N31 Rh1 N21 C21 40.0(10)
N31 Rh1 N32 C51 5.8(8)
N31 Rh1 N32 C55 -172.4(10)
N31 C41 C42 C43 2(2)
N31 C41 C51 N32 -3.7(15)
N31 C41 C51 C52 175.2(11)
N32 Rh1 N1 C1 -132.9(10)
N32 Rh1 N1 C31 47.3(9)
N32 Rh1 N11 N12 124.9(9)
N32 Rh1 N11 C11 -52.1(13)
N32 Rh1 N21 N22 -67.3(8)
N32 Rh1 N21 C21 120.2(10)
N32 Rh1 N31 C41 -7.9(8)
N32 Rh1 N31 C45 178.6(11)
N32 C51 C52 C53 1.3(18)
C1 N1 C31 C32 -146.9(12)
C1 N1 C31 C36 39.2(18)
C1 C2 C3 C4 0(2)
C2 N12 C13 C12 -177.3(13)
C2 C3 C4 C5 -4(2)
C2 C3 C4 C7 176.2(14)
C3 C2 C1 N1 -174.4(13)
C3 C2 C1 C6 2(2)
C3 C4 C5 C6 5(2)
C4 C5 C6 C1 -3(2)
C5 C6 C1 N1 176.1(13)
C5 C6 C1 C2 0(2)
C7 C4 C5 C6 -174.5(14)
C11 N11 N12 C2 175.9(12)
C11 N11 N12 C13 -0.8(14)
C11 C12 C13 N12 1.7(17)
C13 N12 C2 C1 149.6(13)
C13 N12 C2 C3 -26.8(19)
C21 N21 N22 C23 -1.0(12)
C21 N21 N22 C32 177.3(10)
C21 C22 C23 N22 -0.2(14)
C23 N22 C32 C31 145.9(12)
C23 N22 C32 C33 -32.0(17)
C31 N1 C1 C2 -148.1(13)
C31 N1 C1 C6 35.6(19)
C31 C32 C33 C34 -2(2)
C32 N22 C23 C22 -177.5(11)
C32 C33 C34 C35 -2(2)
C32 C33 C34 C37 179.0(14)
C33 C32 C31 N1 -170.9(11)
C33 C32 C31 C36 3.4(18)
C33 C34 C35 C36 4(2)
C34 C35 C36 C31 -2(2)
C35 C36 C31 N1 172.7(13)
C35 C36 C31 C32 -2(2)
C37 C34 C35 C36 -177.2(15)
C41 N31 C45 C44 0.2(19)
C41 C42 C43 C44 -4(2)
C41 C51 C52 C53 -177.6(12)
C42 C41 C51 N32 179.4(12)
C42 C41 C51 C52 -2(2)
C42 C43 C44 C45 3(2)
C43 C44 C45 N31 -2(2)
C45 N31 C41 C42 -0.4(17)
C45 N31 C41 C51 -177.5(11)
C51 N32 C55 C54 4.5(18)
C51 C41 C42 C43 179.0(13)
C51 C52 C53 C54 0.4(19)
C52 C53 C54 C55 0.2(19)
C53 C54 C55 N32 -2.6(19)
C55 N32 C51 C41 175.2(11)
C55 N32 C51 C52 -3.8(17)
O1 S1 C8 F1 179.9(11)
O1 S1 C8 F2 58.2(12)
O1 S1 C8 F3 -57.5(13)
O2 S1 C8 F1 59.3(13)
O2 S1 C8 F2 -62.3(12)
O2 S1 C8 F3 -178.1(11)
O3 S1 C8 F1 -59.0(14)
O3 S1 C8 F2 179.3(12)
O3 S1 C8 F3 63.6(13)
C61 C62 C63 C64 -168(3)
C62 C63 C64 C65 -180(4)
C63 C64 C65 C66 -179(4)
